data_4065757
loop_
_publ_author_name
'Huang, Jinbo'
'Lin, Ran'
'Wu, Liqiong'
'Zhao, Qianyi'
'Zhu, Congqing'
'Wen, Ting Bin'
'Xia, Haiping'

_publ_section_title
;
 Synthesis, Characterization, and Electrochemical Properties of
 Bisosmabenzenes Bridged by Diisocyanides
;
_journal_issue 13
_journal_name_full Organometallics
_journal_page_first 2916
_journal_paper_doi 10.1021/om1001155
_journal_volume 29
_journal_year 2010
_chemical_formula_moiety 'C126 H100 Cl8 N2 Os2 P6,C2H4Cl4,H8O4'
_chemical_formula_sum 'C128 H112 Cl12 N2 O4 Os2 P6'
_chemical_formula_weight 2733.82
_chemical_name_systematic
; 
 ? 
;
_space_group_IT_number 2
_symmetry_cell_setting triclinic
_symmetry_space_group_name_Hall '-P 1'
_symmetry_space_group_name_H-M 'P -1'
_atom_sites_solution_hydrogens geom
_atom_sites_solution_primary direct
_atom_sites_solution_secondary difmap
_audit_creation_method SHELXL-97
_cell_angle_alpha 103.599(3)
_cell_angle_beta 99.835(3)
_cell_angle_gamma 95.375(2)
_cell_formula_units_Z 1
_cell_length_a 13.2136(4)
_cell_length_b 13.7646(4)
_cell_length_c 18.1729(6)
_cell_measurement_temperature 293(2)
_cell_volume 3134.35(18)
_computing_cell_refinement
; 
CrysAlis RED, Oxford Diffraction Ltd., 
Version 1.171.32.24 (release 21-04-2008 CrysAlis171 .NET) 
(compiled Apr 21 2008,18:23:10) 
;
_computing_data_collection
; 
CrysAlis CCD, Oxford Diffraction Ltd., 
Version 1.171.32.24 (release 21-04-2008 CrysAlis171 .NET) 
(compiled Apr 21 2008,18:23:10) 
;
_computing_data_reduction
; 
CrysAlis RED, Oxford Diffraction Ltd., 
Version 1.171.32.24 (release 21-04-2008 CrysAlis171 .NET) 
(compiled Apr 21 2008,18:23:10) 
;
_computing_molecular_graphics 'Bruker SHELXTL'
_computing_publication_material 'Bruker SHELXTL'
_computing_structure_refinement 'SHELXL-97 (Sheldrick, 1997)'
_computing_structure_solution 'SHELXS-97 (Sheldrick, 1990)'
_diffrn_ambient_temperature 293(2)
_diffrn_measured_fraction_theta_full 0.974
_diffrn_measured_fraction_theta_max 0.974
_diffrn_measurement_device_type 'multiwire proportional'
_diffrn_measurement_method 'phi and omega scans'
_diffrn_radiation_monochromator graphite
_diffrn_radiation_source 'fine-focus sealed tube'
_diffrn_radiation_type MoK\a
_diffrn_radiation_wavelength 0.71073
_diffrn_reflns_av_R_equivalents 0.0419
_diffrn_reflns_av_sigmaI/netI 0.0604
_diffrn_reflns_limit_h_max 15
_diffrn_reflns_limit_h_min -15
_diffrn_reflns_limit_k_max 16
_diffrn_reflns_limit_k_min -15
_diffrn_reflns_limit_l_max 21
_diffrn_reflns_limit_l_min -21
_diffrn_reflns_number 27768
_diffrn_reflns_theta_full 25.00
_diffrn_reflns_theta_max 25.00
_diffrn_reflns_theta_min 2.35
_exptl_absorpt_coefficient_mu 2.409
_exptl_absorpt_correction_T_max 1.00000
_exptl_absorpt_correction_T_min 0.80015
_exptl_absorpt_correction_type multi-scan
_exptl_absorpt_process_details
; 
CrysAlis RED, Oxford Diffraction Ltd., 
Version 1.171.32.24 (release 21-04-2008 CrysAlis171 .NET) 
(compiled Apr 21 2008,18:23:10) 
Empirical absorption correction using spherical harmonics, 
 implemented in SCALE3 ABSPACK scaling algorithm. 
;
_exptl_crystal_colour Green
_exptl_crystal_density_diffrn 1.448
_exptl_crystal_density_method 'not measured'
_exptl_crystal_description Plate
_exptl_crystal_F_000 1372
_exptl_crystal_size_max 0.2
_exptl_crystal_size_mid 0.2
_exptl_crystal_size_min 0.05
_refine_diff_density_max 1.902
_refine_diff_density_min -0.839
_refine_diff_density_rms 0.111
_refine_ls_extinction_method none
_refine_ls_goodness_of_fit_ref 1.000
_refine_ls_hydrogen_treatment constr
_refine_ls_matrix_type full
_refine_ls_number_parameters 704
_refine_ls_number_reflns 10764
_refine_ls_number_restraints 60
_refine_ls_restrained_S_all 1.013
_refine_ls_R_factor_all 0.0487
_refine_ls_R_factor_gt 0.0368
_refine_ls_shift/su_max 0.002
_refine_ls_shift/su_mean 0.000
_refine_ls_structure_factor_coef Fsqd
_refine_ls_weighting_details 'calc w=1/[\s^2^(Fo^2^)+(0.0573P)^2^+0.0000P] where P=(Fo^2^+2Fc^2^)/3'
_refine_ls_weighting_scheme calc
_refine_ls_wR_factor_gt 0.0927
_refine_ls_wR_factor_ref 0.0955
_reflns_number_gt 8964
_reflns_number_total 10764
_reflns_threshold_expression >2sigma(I)
_cod_data_source_file om1001155_si_001.cif
_cod_data_source_block 1
_cod_depositor_comments
;
The following automatic conversions were performed:

'_refine_ls_hydrogen_treatment' value 'Constr' changed to 'constr'
according to /home/saulius/struct/CIF-dictionaries/cif_core.dic
dictionary named 'cif_core.dic' version 2.4.1 from 2010-06-29.

Automatic conversion script
Id: cif_fix_values 1715 2011-07-08 13:25:40Z adriana 
;
_cod_original_cell_volume 3134.34(17)
_cod_original_sg_symbol_H-M P-1
_cod_database_code 4065757

loop_
_symmetry_equiv_pos_as_xyz
'x, y, z'
'-x, -y, -z'

loop_
_atom_site_label
_atom_site_type_symbol
_atom_site_fract_x
_atom_site_fract_y
_atom_site_fract_z
_atom_site_U_iso_or_equiv
_atom_site_adp_type
_atom_site_occupancy
_atom_site_symmetry_multiplicity
_atom_site_calc_flag
_atom_site_refinement_flags
_atom_site_disorder_assembly
_atom_site_disorder_group
Os1 Os -0.271466(15) 0.840817(15) 0.741323(11) 0.01570(7) Uani 1 1 d . . .
C1 C -0.2075(4) 0.7517(4) 0.8071(3) 0.0192(11) Uani 1 1 d . . .
H1A H -0.1647 0.7861 0.8540 0.023 Uiso 1 1 calc R . .
C01 C -0.3371(4) 0.9098(4) 0.6654(3) 0.0197(11) Uani 1 1 d . . .
C1S C 0.5104(6) 0.3144(7) 0.6458(4) 0.066(2) Uani 1 1 d . . .
H1SA H 0.4652 0.2893 0.6761 0.079 Uiso 1 1 calc R . .
H1SB H 0.5239 0.3873 0.6646 0.079 Uiso 1 1 calc R . .
C2 C -0.2189(4) 0.6476(4) 0.7918(3) 0.0204(11) Uani 1 1 d . . .
C02 C -0.4403(4) 0.9675(4) 0.5563(3) 0.0222(11) Uani 1 1 d . . .
C3 C -0.2763(4) 0.5821(4) 0.7212(3) 0.0239(11) Uani 1 1 d . . .
H3A H -0.2843 0.5129 0.7163 0.029 Uiso 1 1 calc R . .
C03 C -0.5448(4) 0.9649(5) 0.5543(3) 0.0317(13) Uani 1 1 d . . .
H03A H -0.5748 0.9413 0.5906 0.038 Uiso 1 1 calc R . .
C4 C -0.3201(4) 0.6169(4) 0.6605(3) 0.0217(11) Uani 1 1 d . . .
C04 C -0.3950(4) 1.0022(5) 0.5025(3) 0.0315(13) Uani 1 1 d . . .
H04A H -0.3241 1.0035 0.5045 0.038 Uiso 1 1 calc R . .
C5 C -0.3186(4) 0.7181(4) 0.6581(3) 0.0234(11) Uani 1 1 d . . .
H5A H -0.3437 0.7281 0.6099 0.028 Uiso 1 1 calc R . .
C111 C -0.4284(4) 0.8507(4) 0.8915(3) 0.0225(11) Uani 1 1 d . . .
C112 C -0.5203(5) 0.8654(5) 0.9182(3) 0.0371(14) Uani 1 1 d . . .
H11A H -0.5801 0.8688 0.8841 0.044 Uiso 1 1 calc R . .
C113 C -0.5221(6) 0.8750(6) 0.9960(4) 0.0505(19) Uani 1 1 d . . .
H11B H -0.5835 0.8838 1.0137 0.061 Uiso 1 1 calc R . .
C114 C -0.4331(5) 0.8714(6) 1.0467(4) 0.0470(17) Uani 1 1 d . . .
H11C H -0.4341 0.8786 1.0987 0.056 Uiso 1 1 calc R . .
C115 C -0.3431(5) 0.8572(6) 1.0206(3) 0.0482(18) Uani 1 1 d . . .
H11D H -0.2833 0.8543 1.0549 0.058 Uiso 1 1 calc R . .
C116 C -0.3402(5) 0.8470(5) 0.9432(3) 0.0345(14) Uani 1 1 d . . .
H11E H -0.2785 0.8376 0.9261 0.041 Uiso 1 1 calc R . .
C121 C -0.5117(4) 0.7139(4) 0.7423(3) 0.0217(11) Uani 1 1 d . . .
C122 C -0.5564(4) 0.6901(5) 0.6640(3) 0.0351(14) Uani 1 1 d . . .
H12A H -0.5469 0.7372 0.6357 0.042 Uiso 1 1 calc R . .
C123 C -0.6147(5) 0.5976(6) 0.6281(4) 0.0483(18) Uani 1 1 d . . .
H12B H -0.6460 0.5831 0.5762 0.058 Uiso 1 1 calc R . .
C124 C -0.6267(5) 0.5265(5) 0.6693(5) 0.0525(19) Uani 1 1 d . . .
H12C H -0.6649 0.4635 0.6449 0.063 Uiso 1 1 calc R . .
C125 C -0.5818(5) 0.5488(5) 0.7469(4) 0.0477(17) Uani 1 1 d . . .
H12D H -0.5899 0.5006 0.7745 0.057 Uiso 1 1 calc R . .
C126 C -0.5251(4) 0.6424(4) 0.7837(3) 0.0299(13) Uani 1 1 d . . .
H12E H -0.4960 0.6574 0.8361 0.036 Uiso 1 1 calc R . .
C131 C -0.5132(4) 0.9270(4) 0.7643(3) 0.0234(11) Uani 1 1 d . . .
C132 C -0.4700(4) 1.0246(4) 0.7701(3) 0.0261(12) Uani 1 1 d . . .
H13A H -0.3986 1.0433 0.7854 0.031 Uiso 1 1 calc R . .
C133 C -0.5335(5) 1.0948(5) 0.7531(3) 0.0359(14) Uani 1 1 d . . .
H13B H -0.5047 1.1603 0.7565 0.043 Uiso 1 1 calc R . .
C134 C -0.6417(5) 1.0660(6) 0.7309(4) 0.0465(17) Uani 1 1 d . . .
H13C H -0.6846 1.1124 0.7191 0.056 Uiso 1 1 calc R . .
C135 C -0.6828(5) 0.9712(6) 0.7267(4) 0.0490(18) Uani 1 1 d . . .
H13D H -0.7544 0.9532 0.7134 0.059 Uiso 1 1 calc R . .
C136 C -0.6208(4) 0.9004(5) 0.7417(4) 0.0375(15) Uani 1 1 d . . .
H13E H -0.6505 0.8347 0.7369 0.045 Uiso 1 1 calc R . .
C211 C 0.0046(4) 0.8527(5) 0.7558(4) 0.0400(16) Uani 1 1 d . . .
C212 C 0.0614(5) 0.7798(6) 0.7250(5) 0.0571(19) Uani 1 1 d U . .
H21A H 0.0428 0.7425 0.6737 0.068 Uiso 1 1 calc R . .
C213 C 0.1533(6) 0.7640(6) 0.7775(6) 0.071(2) Uani 1 1 d U . .
H21C H 0.1935 0.7151 0.7596 0.086 Uiso 1 1 calc R . .
C214 C 0.1784(7) 0.8185(8) 0.8489(5) 0.073(2) Uani 1 1 d U . .
H21D H 0.2367 0.8066 0.8804 0.087 Uiso 1 1 calc R . .
C215 C 0.1259(6) 0.8890(7) 0.8788(5) 0.065(2) Uani 1 1 d U . .
H21E H 0.1483 0.9276 0.9295 0.078 Uiso 1 1 calc R . .
C216 C 0.0367(5) 0.9049(7) 0.8335(4) 0.055(2) Uani 1 1 d . . .
H21F H -0.0030 0.9518 0.8555 0.066 Uiso 1 1 calc R . .
C221 C -0.0748(4) 1.0182(4) 0.7098(3) 0.0230(11) Uani 1 1 d . . .
C222 C -0.1429(4) 1.0886(4) 0.7146(3) 0.0262(12) Uani 1 1 d . . .
H22A H -0.2112 1.0694 0.7173 0.031 Uiso 1 1 calc R . .
C223 C -0.1103(5) 1.1874(4) 0.7155(3) 0.0341(14) Uani 1 1 d . . .
H22B H -0.1572 1.2338 0.7179 0.041 Uiso 1 1 calc R . .
C224 C -0.0089(5) 1.2175(5) 0.7129(3) 0.0397(15) Uani 1 1 d . . .
H22C H 0.0125 1.2842 0.7139 0.048 Uiso 1 1 calc R . .
C225 C 0.0601(5) 1.1497(5) 0.7087(4) 0.0406(15) Uani 1 1 d . . .
H22D H 0.1287 1.1703 0.7073 0.049 Uiso 1 1 calc R . .
C226 C 0.0283(4) 1.0499(5) 0.7067(3) 0.0337(14) Uani 1 1 d . . .
H22E H 0.0755 1.0038 0.7032 0.040 Uiso 1 1 calc R . .
C231 C -0.1216(4) 0.8250(5) 0.6001(4) 0.0361(14) Uani 1 1 d . . .
C232 C -0.1230(6) 0.8851(6) 0.5472(4) 0.0509(18) Uani 1 1 d . . .
H23A H -0.1104 0.9551 0.5647 0.061 Uiso 1 1 calc R . .
C233 C -0.1437(7) 0.8387(8) 0.4682(5) 0.073(2) Uani 1 1 d U . .
H23B H -0.1469 0.8782 0.4330 0.088 Uiso 1 1 calc R . .
C234 C -0.1588(7) 0.7377(8) 0.4424(6) 0.079(3) Uani 1 1 d U . .
H23C H -0.1716 0.7083 0.3895 0.095 Uiso 1 1 calc R . .
C235 C -0.1558(6) 0.6763(6) 0.4931(5) 0.064(2) Uani 1 1 d U . .
H23D H -0.1662 0.6064 0.4746 0.077 Uiso 1 1 calc R . .
C236 C -0.1367(5) 0.7216(5) 0.5733(4) 0.0480(17) Uani 1 1 d . . .
H23E H -0.1342 0.6815 0.6080 0.058 Uiso 1 1 calc R . .
C311 C -0.0328(4) 0.5490(5) 0.8187(4) 0.0342(14) Uani 1 1 d . . .
C312 C -0.0320(5) 0.5311(5) 0.7410(4) 0.0387(15) Uani 1 1 d . . .
H31A H -0.0890 0.5404 0.7069 0.046 Uiso 1 1 calc R . .
C313 C 0.0535(5) 0.5363(6) 0.8697(5) 0.0502(19) Uani 1 1 d . . .
H31B H 0.0543 0.5484 0.9224 0.060 Uiso 1 1 calc R . .
C314 C 0.1398(5) 0.5046(6) 0.8390(5) 0.059(2) Uani 1 1 d U . .
H31C H 0.1988 0.4962 0.8717 0.071 Uiso 1 1 calc R . .
C315 C 0.1367(6) 0.4862(6) 0.7614(5) 0.058(2) Uani 1 1 d U . .
H31D H 0.1935 0.4643 0.7418 0.070 Uiso 1 1 calc R . .
C316 C 0.0547(5) 0.4990(6) 0.7137(5) 0.0521(19) Uani 1 1 d . . .
H31E H 0.0549 0.4865 0.6612 0.063 Uiso 1 1 calc R . .
C321 C -0.1056(4) 0.6670(4) 0.9504(3) 0.0278(12) Uani 1 1 d . . .
C322 C -0.0243(5) 0.7441(5) 0.9648(4) 0.0380(15) Uani 1 1 d . . .
H32A H 0.0101 0.7507 0.9253 0.046 Uiso 1 1 calc R . .
C323 C 0.0066(6) 0.8106(5) 1.0355(4) 0.0516(19) Uani 1 1 d . . .
H32B H 0.0609 0.8627 1.0443 0.062 Uiso 1 1 calc R . .
C324 C -0.0434(6) 0.7993(5) 1.0930(4) 0.0517(19) Uani 1 1 d . . .
H32C H -0.0223 0.8440 1.1416 0.062 Uiso 1 1 calc R . .
C325 C -0.1243(5) 0.7235(5) 1.0813(3) 0.0424(16) Uani 1 1 d . . .
H32D H -0.1571 0.7175 1.1217 0.051 Uiso 1 1 calc R . .
C326 C -0.1570(5) 0.6561(5) 1.0096(3) 0.0344(14) Uani 1 1 d . . .
H32E H -0.2120 0.6047 1.0010 0.041 Uiso 1 1 calc R . .
C331 C -0.2233(4) 0.4723(4) 0.8607(3) 0.0232(11) Uani 1 1 d . . .
C332 C -0.1773(4) 0.3887(5) 0.8706(4) 0.0345(14) Uani 1 1 d . . .
H33A H -0.1070 0.3881 0.8707 0.041 Uiso 1 1 calc R . .
C333 C -0.2363(5) 0.3065(5) 0.8803(4) 0.0434(16) Uani 1 1 d . . .
H33B H -0.2054 0.2507 0.8879 0.052 Uiso 1 1 calc R . .
C334 C -0.3410(5) 0.3067(5) 0.8788(4) 0.0427(16) Uani 1 1 d . . .
H33C H -0.3805 0.2505 0.8848 0.051 Uiso 1 1 calc R . .
C335 C -0.3874(5) 0.3889(5) 0.8685(4) 0.0406(15) Uani 1 1 d . . .
H33D H -0.4581 0.3882 0.8673 0.049 Uiso 1 1 calc R . .
C336 C -0.3291(4) 0.4725(5) 0.8601(3) 0.0313(13) Uani 1 1 d . . .
H33E H -0.3602 0.5288 0.8539 0.038 Uiso 1 1 calc R . .
P2 P -0.43060(10) 0.83442(10) 0.78818(7) 0.0180(3) Uani 1 1 d . . .
P1 P -0.11260(10) 0.88455(11) 0.70274(8) 0.0230(3) Uani 1 1 d . . .
P3 P -0.14658(10) 0.58490(10) 0.85539(8) 0.0221(3) Uani 1 1 d . . .
Cl2 Cl -0.37989(12) 0.52501(11) 0.57506(8) 0.0380(3) Uani 1 1 d . . .
Cl1S Cl 0.62682(17) 0.2658(2) 0.65969(13) 0.0765(7) Uani 1 1 d . . .
Cl1 Cl -0.21066(10) 0.99059(10) 0.85482(7) 0.0277(3) Uani 1 1 d . . .
Cl2S Cl 0.4476(2) 0.2828(2) 0.55026(14) 0.0940(8) Uani 1 1 d . . .
N1 N -0.3797(3) 0.9344(4) 0.6130(2) 0.0263(10) Uani 1 1 d . . .
O1 O 0.1193(5) 0.6004(7) 0.4892(5) 0.116(3) Uani 1 1 d . . .
O2 O 0.1813(7) 0.8114(8) 0.5377(5) 0.149(3) Uani 1 1 d U . .
H21W H 0.1474 0.8587 0.5298 0.179 Uiso 1 1 d R . .
H22W H 0.2064 0.7656 0.5090 0.179 Uiso 1 1 d R . .
H11W H 0.1365 0.5428 0.4717 0.179 Uiso 1 1 d R . .
H12W H 0.1255 0.6182 0.5380 0.179 Uiso 1 1 d R . .
Cl3 Cl -0.68241(13) 1.31292(12) 0.76926(12) 0.0529(4) Uani 1 1 d . . .
Cl4 Cl -0.3611(4) 0.5537(5) 1.0657(3) 0.092(2) Uani 0.488(6) 1 d P A 1
Cl5 Cl -0.4957(5) 0.6145(5) 0.9610(3) 0.100(2) Uani 0.512(6) 1 d P A 2

loop_
_atom_site_aniso_label
_atom_site_aniso_U_11
_atom_site_aniso_U_22
_atom_site_aniso_U_33
_atom_site_aniso_U_23
_atom_site_aniso_U_13
_atom_site_aniso_U_12
Os1 0.01448(10) 0.01766(11) 0.01509(11) 0.00674(7) 0.00055(7) 0.00078(7)
C1 0.014(2) 0.029(3) 0.013(2) 0.006(2) 0.0010(19) 0.000(2)
C01 0.020(3) 0.020(3) 0.021(3) 0.005(2) 0.007(2) 0.003(2)
C1S 0.062(5) 0.089(7) 0.058(5) 0.034(5) 0.018(4) 0.025(5)
C2 0.016(2) 0.026(3) 0.022(3) 0.010(2) 0.002(2) 0.004(2)
C02 0.028(3) 0.025(3) 0.014(3) 0.009(2) -0.001(2) 0.007(2)
C3 0.027(3) 0.019(3) 0.026(3) 0.007(2) 0.006(2) 0.001(2)
C03 0.027(3) 0.046(4) 0.028(3) 0.023(3) 0.005(2) 0.004(3)
C4 0.024(3) 0.023(3) 0.013(2) 0.000(2) 0.001(2) -0.002(2)
C04 0.021(3) 0.050(4) 0.029(3) 0.019(3) 0.004(2) 0.008(3)
C5 0.028(3) 0.025(3) 0.016(3) 0.004(2) 0.005(2) 0.003(2)
C111 0.029(3) 0.020(3) 0.019(3) 0.005(2) 0.007(2) -0.002(2)
C112 0.038(3) 0.045(4) 0.029(3) 0.007(3) 0.012(3) 0.006(3)
C113 0.055(4) 0.069(5) 0.031(4) 0.006(3) 0.029(3) 0.006(4)
C114 0.055(4) 0.065(5) 0.021(3) 0.007(3) 0.016(3) 0.005(4)
C115 0.052(4) 0.072(5) 0.021(3) 0.013(3) 0.004(3) 0.011(4)
C116 0.035(3) 0.044(4) 0.026(3) 0.011(3) 0.005(3) 0.006(3)
C121 0.020(3) 0.021(3) 0.022(3) 0.002(2) 0.005(2) 0.000(2)
C122 0.031(3) 0.038(4) 0.030(3) 0.003(3) 0.004(3) -0.003(3)
C123 0.032(4) 0.061(5) 0.035(4) -0.013(3) 0.002(3) -0.007(3)
C124 0.031(4) 0.032(4) 0.078(5) -0.013(4) 0.011(4) -0.008(3)
C125 0.039(4) 0.031(4) 0.072(5) 0.013(3) 0.014(4) -0.002(3)
C126 0.027(3) 0.023(3) 0.040(3) 0.008(3) 0.008(3) -0.001(2)
C131 0.021(3) 0.029(3) 0.026(3) 0.012(2) 0.010(2) 0.009(2)
C132 0.030(3) 0.029(3) 0.021(3) 0.008(2) 0.007(2) 0.006(2)
C133 0.051(4) 0.026(3) 0.034(3) 0.010(3) 0.009(3) 0.012(3)
C134 0.045(4) 0.047(4) 0.054(4) 0.016(3) 0.008(3) 0.032(3)
C135 0.026(3) 0.061(5) 0.068(5) 0.030(4) 0.009(3) 0.017(3)
C136 0.025(3) 0.037(4) 0.057(4) 0.024(3) 0.009(3) 0.005(3)
C211 0.017(3) 0.039(4) 0.076(5) 0.039(4) 0.009(3) 0.000(3)
C212 0.033(3) 0.038(4) 0.101(5) 0.020(4) 0.008(3) 0.010(3)
C213 0.043(4) 0.049(4) 0.144(6) 0.053(4) 0.034(4) 0.015(3)
C214 0.073(3) 0.072(3) 0.074(3) 0.0215(12) 0.0137(11) 0.0087(11)
C215 0.065(2) 0.066(2) 0.065(2) 0.0194(11) 0.0124(11) 0.0071(11)
C216 0.025(3) 0.089(6) 0.065(5) 0.055(5) 0.000(3) 0.002(4)
C221 0.027(3) 0.025(3) 0.016(3) 0.006(2) 0.003(2) -0.002(2)
C222 0.023(3) 0.028(3) 0.028(3) 0.011(2) 0.003(2) 0.000(2)
C223 0.039(3) 0.027(3) 0.037(3) 0.012(3) 0.004(3) 0.003(3)
C224 0.052(4) 0.030(3) 0.037(4) 0.016(3) 0.005(3) -0.007(3)
C225 0.032(3) 0.047(4) 0.045(4) 0.019(3) 0.011(3) -0.009(3)
C226 0.028(3) 0.033(3) 0.043(4) 0.012(3) 0.013(3) 0.000(3)
C231 0.026(3) 0.040(4) 0.040(4) 0.000(3) 0.017(3) 0.002(3)
C232 0.066(5) 0.054(5) 0.031(4) 0.004(3) 0.016(3) 0.005(4)
C233 0.074(3) 0.074(3) 0.073(3) 0.0183(12) 0.0155(11) 0.0098(11)
C234 0.079(3) 0.080(3) 0.079(3) 0.0190(12) 0.0168(11) 0.0106(11)
C235 0.054(4) 0.051(4) 0.069(4) -0.023(4) 0.024(4) -0.006(3)
C236 0.045(4) 0.038(4) 0.059(4) -0.004(3) 0.032(3) -0.003(3)
C311 0.026(3) 0.031(3) 0.057(4) 0.027(3) 0.014(3) 0.010(3)
C312 0.044(4) 0.030(3) 0.050(4) 0.014(3) 0.021(3) 0.010(3)
C313 0.027(3) 0.057(5) 0.080(5) 0.040(4) 0.012(3) 0.012(3)
C314 0.035(3) 0.051(4) 0.097(5) 0.033(4) 0.006(3) 0.015(3)
C315 0.041(4) 0.045(4) 0.096(5) 0.021(4) 0.032(4) 0.007(3)
C316 0.046(4) 0.045(4) 0.073(5) 0.014(4) 0.033(4) 0.009(3)
C321 0.023(3) 0.031(3) 0.027(3) 0.015(2) -0.007(2) -0.002(2)
C322 0.036(3) 0.037(4) 0.036(3) 0.017(3) -0.008(3) -0.011(3)
C323 0.055(4) 0.047(4) 0.040(4) 0.019(3) -0.020(3) -0.022(3)
C324 0.074(5) 0.040(4) 0.026(3) 0.006(3) -0.016(3) -0.007(4)
C325 0.054(4) 0.046(4) 0.024(3) 0.012(3) 0.000(3) 0.001(3)
C326 0.039(3) 0.035(3) 0.028(3) 0.014(3) -0.002(3) 0.000(3)
C331 0.026(3) 0.022(3) 0.021(3) 0.008(2) 0.003(2) 0.001(2)
C332 0.027(3) 0.031(3) 0.049(4) 0.018(3) 0.007(3) 0.003(3)
C333 0.051(4) 0.026(3) 0.055(4) 0.020(3) 0.007(3) 0.002(3)
C334 0.048(4) 0.041(4) 0.039(4) 0.016(3) 0.010(3) -0.015(3)
C335 0.032(3) 0.046(4) 0.047(4) 0.018(3) 0.014(3) -0.004(3)
C336 0.028(3) 0.029(3) 0.037(3) 0.007(3) 0.007(3) 0.006(3)
P2 0.0175(6) 0.0189(7) 0.0179(7) 0.0060(5) 0.0030(5) 0.0010(5)
P1 0.0186(7) 0.0226(7) 0.0301(8) 0.0101(6) 0.0066(6) 0.0027(6)
P3 0.0189(7) 0.0225(7) 0.0265(7) 0.0121(6) 0.0015(6) 0.0016(6)
Cl2 0.0522(9) 0.0284(8) 0.0221(7) -0.0040(6) -0.0046(6) -0.0018(7)
Cl1S 0.0611(13) 0.1035(19) 0.0752(14) 0.0336(13) 0.0156(11) 0.0324(13)
Cl1 0.0287(7) 0.0254(7) 0.0239(7) 0.0031(5) -0.0004(5) -0.0033(6)
Cl2S 0.1065(19) 0.0717(16) 0.0735(15) -0.0064(12) -0.0323(13) 0.0177(14)
N1 0.029(2) 0.031(3) 0.021(2) 0.012(2) 0.0017(19) 0.007(2)
O1 0.060(4) 0.137(7) 0.148(7) 0.048(6) -0.017(4) 0.042(5)
O2 0.149(3) 0.151(4) 0.149(3) 0.0381(13) 0.0330(12) 0.0166(11)
Cl3 0.0425(9) 0.0275(8) 0.0877(13) 0.0081(8) 0.0223(9) -0.0001(7)
Cl4 0.070(3) 0.109(5) 0.098(4) 0.031(3) 0.012(3) 0.011(3)
Cl5 0.127(5) 0.092(4) 0.085(4) 0.028(3) 0.023(3) 0.017(3)

loop_
_atom_type_symbol
_atom_type_description
_atom_type_scat_dispersion_real
_atom_type_scat_dispersion_imag
_atom_type_scat_source
C C 0.0033 0.0016 'International Tables Vol C Tables 4.2.6.8 and 6.1.1.4'
H H 0.0000 0.0000 'International Tables Vol C Tables 4.2.6.8 and 6.1.1.4'
N N 0.0061 0.0033 'International Tables Vol C Tables 4.2.6.8 and 6.1.1.4'
O O 0.0106 0.0060 'International Tables Vol C Tables 4.2.6.8 and 6.1.1.4'
P P 0.1023 0.0942 'International Tables Vol C Tables 4.2.6.8 and 6.1.1.4'
Cl Cl 0.1484 0.1585 'International Tables Vol C Tables 4.2.6.8 and 6.1.1.4'
Os Os -1.2165 7.6030 'International Tables Vol C Tables 4.2.6.8 and 6.1.1.4'

loop_
_geom_angle_atom_site_label_1
_geom_angle_atom_site_label_2
_geom_angle_atom_site_label_3
_geom_angle
_geom_angle_site_symmetry_3
C5 Os1 C01 84.7(2) .
C5 Os1 C1 87.3(2) .
C01 Os1 C1 172.0(2) .
C5 Os1 P1 96.07(15) .
C01 Os1 P1 86.08(14) .
C1 Os1 P1 93.61(13) .
C5 Os1 P2 93.82(15) .
C01 Os1 P2 88.11(14) .
C1 Os1 P2 93.60(13) .
P1 Os1 P2 168.00(4) .
C5 Os1 Cl1 175.87(15) .
C01 Os1 Cl1 99.11(15) .
C1 Os1 Cl1 88.89(15) .
P1 Os1 Cl1 85.83(5) .
P2 Os1 Cl1 84.73(4) .
C2 C1 Os1 129.2(4) .
N1 C01 Os1 168.7(5) .
Cl2S C1S Cl1S 112.9(5) .
C1 C2 C3 123.6(4) .
C1 C2 P3 121.3(4) .
C3 C2 P3 114.6(4) .
C03 C02 C04 121.0(5) .
C03 C02 N1 119.2(5) .
C04 C02 N1 119.8(5) .
C4 C3 C2 122.6(5) .
C02 C03 C04 119.0(5) 2_476
C3 C4 C5 126.7(5) .
C3 C4 Cl2 116.5(4) .
C5 C4 Cl2 116.7(4) .
C02 C04 C03 120.0(5) 2_476
C4 C5 Os1 129.4(4) .
C116 C111 C112 119.1(5) .
C116 C111 P2 122.5(4) .
C112 C111 P2 118.4(4) .
C113 C112 C111 119.9(6) .
C114 C113 C112 120.0(6) .
C115 C114 C113 120.1(6) .
C114 C115 C116 120.6(6) .
C111 C116 C115 120.4(5) .
C126 C121 C122 119.2(6) .
C126 C121 P2 120.5(4) .
C122 C121 P2 120.2(4) .
C123 C122 C121 120.6(6) .
C122 C123 C124 119.9(6) .
C123 C124 C125 120.0(7) .
C124 C125 C126 120.4(6) .
C125 C126 C121 119.8(6) .
C132 C131 C136 119.2(5) .
C132 C131 P2 120.3(4) .
C136 C131 P2 120.5(4) .
C131 C132 C133 119.9(5) .
C132 C133 C134 119.7(6) .
C135 C134 C133 119.7(6) .
C134 C135 C136 121.2(6) .
C135 C136 C131 120.2(6) .
C212 C211 C216 118.4(6) .
C212 C211 P1 124.6(6) .
C216 C211 P1 117.0(5) .
C211 C212 C213 116.6(8) .
C214 C213 C212 120.4(8) .
C213 C214 C215 123.7(9) .
C214 C215 C216 118.8(9) .
C215 C216 C211 122.0(8) .
C222 C221 C226 118.2(5) .
C222 C221 P1 123.7(4) .
C226 C221 P1 118.1(4) .
C221 C222 C223 120.6(5) .
C224 C223 C222 120.5(6) .
C225 C224 C223 120.1(6) .
C224 C225 C226 120.1(6) .
C225 C226 C221 120.4(6) .
C236 C231 C232 119.5(6) .
C236 C231 P1 120.5(5) .
C232 C231 P1 119.8(5) .
C233 C232 C231 119.4(8) .
C234 C233 C232 120.8(9) .
C233 C234 C235 121.3(9) .
C234 C235 C236 118.9(8) .
C231 C236 C235 120.1(7) .
C312 C311 C313 120.0(6) .
C312 C311 P3 120.8(4) .
C313 C311 P3 119.2(5) .
C311 C312 C316 119.7(6) .
C311 C313 C314 118.0(7) .
C315 C314 C313 120.1(7) .
C316 C315 C314 121.3(7) .
C315 C316 C312 120.9(7) .
C322 C321 C326 119.6(6) .
C322 C321 P3 119.7(4) .
C326 C321 P3 120.7(4) .
C323 C322 C321 121.5(6) .
C324 C323 C322 118.6(6) .
C323 C324 C325 121.7(6) .
C324 C325 C326 120.2(6) .
C325 C326 C321 118.3(6) .
C332 C331 C336 119.9(5) .
C332 C331 P3 120.8(4) .
C336 C331 P3 119.1(4) .
C333 C332 C331 119.6(5) .
C332 C333 C334 120.2(6) .
C335 C334 C333 120.6(6) .
C334 C335 C336 120.0(6) .
C335 C336 C331 119.7(5) .
C121 P2 C111 104.2(2) .
C121 P2 C131 103.5(2) .
C111 P2 C131 102.6(2) .
C121 P2 Os1 110.41(16) .
C111 P2 Os1 120.38(17) .
C131 P2 Os1 114.02(16) .
C211 P1 C221 101.7(3) .
C211 P1 C231 107.5(3) .
C221 P1 C231 103.0(3) .
C211 P1 Os1 116.33(19) .
C221 P1 Os1 116.83(17) .
C231 P1 Os1 110.25(19) .
C321 P3 C2 110.6(3) .
C321 P3 C331 109.1(2) .
C2 P3 C331 111.0(2) .
C321 P3 C311 108.6(3) .
C2 P3 C311 109.2(2) .
C331 P3 C311 108.3(3) .
C01 N1 C02 172.5(5) .

loop_
_geom_bond_atom_site_label_1
_geom_bond_atom_site_label_2
_geom_bond_distance
_geom_bond_site_symmetry_2
Os1 C5 1.952(5) .
Os1 C01 1.979(5) .
Os1 C1 2.046(5) .
Os1 P1 2.3927(13) .
Os1 P2 2.4013(12) .
Os1 Cl1 2.5048(13) .
C1 C2 1.383(7) .
C01 N1 1.159(6) .
C1S Cl2S 1.726(8) .
C1S Cl1S 1.737(8) .
C2 C3 1.424(7) .
C2 P3 1.800(5) .
C02 C03 1.373(7) .
C02 C04 1.380(7) .
C02 N1 1.386(6) .
C3 C4 1.366(7) .
C03 C04 1.381(7) 2_476
C4 C5 1.401(8) .
C4 Cl2 1.763(5) .
C04 C03 1.381(7) 2_476
C111 C116 1.380(8) .
C111 C112 1.397(8) .
C111 P2 1.833(5) .
C112 C113 1.393(8) .
C113 C114 1.378(9) .
C114 C115 1.368(9) .
C115 C116 1.386(8) .
C121 C126 1.389(7) .
C121 C122 1.392(8) .
C121 P2 1.819(5) .
C122 C123 1.376(9) .
C123 C124 1.379(10) .
C124 C125 1.381(10) .
C125 C126 1.383(9) .
C131 C132 1.381(8) .
C131 C136 1.399(8) .
C131 P2 1.833(5) .
C132 C133 1.392(8) .
C133 C134 1.409(9) .
C134 C135 1.345(10) .
C135 C136 1.376(8) .
C211 C212 1.381(9) .
C211 C216 1.397(11) .
C211 P1 1.826(6) .
C212 C213 1.477(11) .
C213 C214 1.305(13) .
C214 C215 1.313(11) .
C215 C216 1.384(10) .
C221 C222 1.381(7) .
C221 C226 1.406(8) .
C221 P1 1.828(5) .
C222 C223 1.383(8) .
C223 C224 1.378(8) .
C224 C225 1.364(9) .
C225 C226 1.388(9) .
C231 C236 1.375(9) .
C231 C232 1.408(9) .
C231 P1 1.830(6) .
C232 C233 1.394(11) .
C233 C234 1.343(13) .
C234 C235 1.388(12) .
C235 C236 1.412(10) .
C311 C312 1.378(8) .
C311 C313 1.393(8) .
C311 P3 1.811(6) .
C312 C316 1.392(8) .
C313 C314 1.413(10) .
C314 C315 1.366(11) .
C315 C316 1.320(10) .
C321 C322 1.381(8) .
C321 C326 1.396(8) .
C321 P3 1.789(6) .
C322 C323 1.362(9) .
C323 C324 1.359(10) .
C324 C325 1.373(10) .
C325 C326 1.382(9) .
C331 C332 1.384(8) .
C331 C336 1.397(7) .
C331 P3 1.802(5) .
C332 C333 1.376(8) .
C333 C334 1.380(9) .
C334 C335 1.371(9) .
C335 C336 1.378(8) .
